data_1560818
loop_
_publ_author_name
'Cramer, Alisha J.'
'Cole, Jacqueline M.'

_publ_section_title
;
 Host-guest prospects of neodymium and gadolinium ultraphosphate
 frameworks for nuclear waste storage: Multi-temperature topological
 analysis of nanoporous cages in RP5O14
;
_journal_name_full 'Journal of Solid State Chemistry'
_journal_page_first 250
_journal_page_last 257
_journal_paper_doi 10.1016/j.jssc.2018.07.020
_journal_volume 266
_journal_year 2018
_chemical_formula_sum 'Gd O14 P5'
_chemical_formula_weight 536.10
_space_group_IT_number 14
_space_group_name_Hall '-P 2ybc'
_space_group_name_H-M_alt 'P 1 21/c 1'
_symmetry_cell_setting monoclinic
_symmetry_space_group_name_H-M 'P 1 21/c 1'
_atom_sites_solution_hydrogens none
_atom_sites_solution_primary direct
_atom_sites_solution_secondary difmap
_audit_creation_method SHELXL-97
_cell_angle_alpha 90.00
_cell_angle_beta 90.561(3)
_cell_angle_gamma 90.00
_cell_formula_units_Z 4
_cell_length_a 8.717(2)
_cell_length_b 8.881(2)
_cell_length_c 12.914(3)
_cell_measurement_reflns_used 512
_cell_measurement_temperature 130(2)
_cell_measurement_theta_max 28.28
_cell_measurement_theta_min 2.0
_cell_volume 999.7(4)
_computing_cell_refinement
;
Rigaku CrystalClear-SM Expert 2.0
;
_computing_data_collection 'Rigaku CrystalClear-SM Expert 2.0'
_computing_data_reduction
;
Rigaku CrystalClear-SM Expert 2.0
;
_computing_molecular_graphics
;
SHELXTL-PLUS (Sheldrick, 1995)
;
_computing_publication_material 'SHELXL-97 (Sheldrick, 1997)'
_computing_structure_refinement 'SHELXL-97 (Sheldrick, 1997)'
_computing_structure_solution 'SHELXS-97 (Sheldrick, 1990)'
_diffrn_ambient_temperature 130(2)
_diffrn_measured_fraction_theta_full 0.838
_diffrn_measured_fraction_theta_max 0.838
_diffrn_measurement_device_type 'Rigaku Saturn 724+ CCD'
_diffrn_measurement_method '\w scans'
_diffrn_radiation_monochromator graphite
_diffrn_radiation_source 'fine-focus sealed tube'
_diffrn_radiation_type MoK\a
_diffrn_radiation_wavelength 0.71073
_diffrn_reflns_av_R_equivalents 0.0312
_diffrn_reflns_av_sigmaI/netI 0.0262
_diffrn_reflns_limit_h_max 11
_diffrn_reflns_limit_h_min -12
_diffrn_reflns_limit_k_max 12
_diffrn_reflns_limit_k_min -11
_diffrn_reflns_limit_l_max 17
_diffrn_reflns_limit_l_min -5
_diffrn_reflns_number 4591
_diffrn_reflns_theta_full 30.84
_diffrn_reflns_theta_max 30.84
_diffrn_reflns_theta_min 2.29
_diffrn_standards_decay_% 0
_diffrn_standards_interval_count 0
_diffrn_standards_interval_time 0
_diffrn_standards_number 0
_exptl_absorpt_coefficient_mu 7.524
_exptl_absorpt_correction_T_max 0.105
_exptl_absorpt_correction_T_min 0.069
_exptl_absorpt_correction_type empirical
_exptl_absorpt_process_details
;
T. Higashi, ABSCOR, empirical absorption correction
;
_exptl_crystal_colour colourless
_exptl_crystal_density_diffrn 3.562
_exptl_crystal_density_method 'not measured'
_exptl_crystal_description block
_exptl_crystal_F_000 1004
_exptl_crystal_size_max 0.4
_exptl_crystal_size_mid 0.4
_exptl_crystal_size_min 0.3
_refine_diff_density_max 1.625
_refine_diff_density_min -1.544
_refine_diff_density_rms 0.205
_refine_ls_extinction_coef 0.0034(3)
_refine_ls_extinction_expression Fc^*^=kFc[1+0.001xFc^2^\l^3^/sin(2\q)]^-1/4^
_refine_ls_extinction_method SHELXL
_refine_ls_goodness_of_fit_ref 1.153
_refine_ls_hydrogen_treatment none
_refine_ls_matrix_type full
_refine_ls_number_parameters 183
_refine_ls_number_reflns 2636
_refine_ls_number_restraints 0
_refine_ls_restrained_S_all 1.153
_refine_ls_R_factor_all 0.0260
_refine_ls_R_factor_gt 0.0260
_refine_ls_shift/su_max 0.001
_refine_ls_shift/su_mean 0.000
_refine_ls_structure_factor_coef Fsqd
_refine_ls_weighting_details 'calc w=1/[\s^2^(Fo^2^)+(0.0325P)^2^+4.9051P] where P=(Fo^2^+2Fc^2^)/3'
_refine_ls_weighting_scheme calc
_refine_ls_wR_factor_gt 0.0670
_refine_ls_wR_factor_ref 0.0671
_reflns_number_gt 2629
_reflns_number_total 2636
_reflns_threshold_expression >2sigma(I)
_cod_data_source_file 2gd130d2.cif
_cod_data_source_block 2gd130d2
_cod_original_sg_symbol_H-M P2(1)/c
_cod_database_code 1560818

loop_
_symmetry_equiv_pos_as_xyz
'x, y, z'
'-x, y+1/2, -z+1/2'
'-x, -y, -z'
'x, -y-1/2, z-1/2'

loop_
_atom_site_label
_atom_site_type_symbol
_atom_site_fract_x
_atom_site_fract_y
_atom_site_fract_z
_atom_site_U_iso_or_equiv
_atom_site_adp_type
_atom_site_occupancy
_atom_site_symmetry_multiplicity
_atom_site_calc_flag
_atom_site_refinement_flags
_atom_site_disorder_assembly
_atom_site_disorder_group
Gd1 Gd 0.222368(19) 0.191015(18) 0.501579(15) 0.00477(8) Uani 1 1 d . . .
P1 P 0.25211(11) 0.54668(11) 0.66560(7) 0.00459(17) Uani 1 1 d . . .
P2 P 0.27614(12) 0.55183(11) 0.33595(7) 0.00505(17) Uani 1 1 d . . .
P3 P 0.18546(11) 0.75534(10) 0.50000(7) 0.00495(16) Uani 1 1 d . . .
P4 P -0.01031(12) 0.49313(11) 0.79732(7) 0.00549(17) Uani 1 1 d . . .
P5 P 0.50840(12) 0.50347(11) 0.17206(7) 0.00494(17) Uani 1 1 d . . .
O1 O 0.2963(4) 0.6862(3) 0.4127(2) 0.0079(5) Uani 1 1 d . . .
O2 O 0.2758(4) 0.6933(3) 0.6010(2) 0.0071(5) Uani 1 1 d . . .
O3 O -0.0311(3) 0.3139(3) 0.5066(2) 0.0081(5) Uani 1 1 d . . .
O4 O 0.2671(4) 0.4035(3) 0.3838(2) 0.0102(5) Uani 1 1 d . . .
O5 O 0.0867(3) 0.5686(3) 0.7062(2) 0.0079(5) Uani 1 1 d . . .
O6 O 0.4148(3) 0.5829(3) 0.2643(2) 0.0079(5) Uani 1 1 d . . .
O7 O 0.2085(3) -0.0809(3) 0.4989(2) 0.0095(5) Uani 1 1 d . . .
O8 O 0.2799(4) 0.4068(3) 0.6094(2) 0.0096(5) Uani 1 1 d . . .
O9 O 0.0851(3) 0.1199(3) 0.3520(2) 0.0092(5) Uani 1 1 d . . .
O10 O 0.4223(3) 0.1250(3) 0.3887(2) 0.0078(5) Uani 1 1 d . . .
O11 O 0.3603(3) 0.5793(3) 0.7601(2) 0.0071(5) Uani 1 1 d . . .
O12 O 0.4161(3) 0.1156(3) 0.6227(2) 0.0090(5) Uani 1 1 d . . .
O13 O -0.1326(3) 0.3990(3) 0.7296(2) 0.0077(5) Uani 1 1 d . . .
O14 O 0.0880(3) 0.1166(3) 0.6495(2) 0.0087(5) Uani 1 1 d . . .

loop_
_atom_site_aniso_label
_atom_site_aniso_U_11
_atom_site_aniso_U_22
_atom_site_aniso_U_33
_atom_site_aniso_U_23
_atom_site_aniso_U_13
_atom_site_aniso_U_12
Gd1 0.00522(11) 0.00398(10) 0.00510(10) -0.00004(5) 0.00006(7) 0.00006(5)
P1 0.0036(4) 0.0050(4) 0.0052(4) 0.0002(3) 0.0000(3) -0.0002(3)
P2 0.0050(4) 0.0045(4) 0.0056(4) 0.0004(3) 0.0000(3) 0.0000(3)
P3 0.0061(4) 0.0034(4) 0.0053(3) -0.0002(3) 0.0002(3) 0.0004(3)
P4 0.0056(4) 0.0059(4) 0.0050(4) 0.0002(3) 0.0007(3) -0.0001(3)
P5 0.0045(4) 0.0052(4) 0.0051(4) 0.0002(3) 0.0005(3) -0.0001(3)
O1 0.0060(13) 0.0116(13) 0.0063(12) -0.0025(9) 0.0020(10) -0.0028(10)
O2 0.0076(12) 0.0075(12) 0.0062(12) 0.0027(9) 0.0001(10) -0.0003(9)
O3 0.0061(12) 0.0078(12) 0.0103(12) -0.0011(9) -0.0004(11) 0.0002(9)
O4 0.0147(14) 0.0049(11) 0.0109(12) 0.0019(10) 0.0009(11) -0.0002(11)
O5 0.0042(11) 0.0103(12) 0.0093(12) 0.0035(10) 0.0018(9) 0.0010(10)
O6 0.0067(12) 0.0078(12) 0.0094(12) -0.0011(9) 0.0041(10) -0.0008(10)
O7 0.0121(12) 0.0048(11) 0.0115(12) 0.0010(10) 0.0005(11) -0.0001(9)
O8 0.0130(13) 0.0061(12) 0.0097(12) -0.0027(10) -0.0018(10) 0.0004(10)
O9 0.0099(13) 0.0088(12) 0.0087(12) -0.0025(10) -0.0015(10) 0.0013(10)
O10 0.0075(12) 0.0078(12) 0.0082(11) -0.0026(10) 0.0031(10) -0.0006(10)
O11 0.0053(12) 0.0076(11) 0.0084(12) -0.0008(9) -0.0028(9) -0.0004(10)
O12 0.0098(12) 0.0073(12) 0.0098(12) 0.0014(10) -0.0007(10) -0.0002(10)
O13 0.0039(11) 0.0070(12) 0.0123(12) 0.0001(10) -0.0033(9) 0.0000(10)
O14 0.0096(12) 0.0077(12) 0.0088(12) 0.0011(10) 0.0004(10) -0.0007(10)

loop_
_atom_type_symbol
_atom_type_description
_atom_type_scat_dispersion_real
_atom_type_scat_dispersion_imag
_atom_type_scat_source
O O 0.0106 0.0060 'International Tables Vol C Tables 4.2.6.8 and 6.1.1.4'
P P 0.1023 0.0942 'International Tables Vol C Tables 4.2.6.8 and 6.1.1.4'
Gd Gd -0.1653 3.9035 'International Tables Vol C Tables 4.2.6.8 and 6.1.1.4'

loop_
_geom_angle_atom_site_label_1
_geom_angle_atom_site_label_2
_geom_angle_atom_site_label_3
_geom_angle
_geom_angle_site_symmetry_1
_geom_angle_site_symmetry_3
O14 Gd1 O9 109.85(10) . .
O14 Gd1 O10 144.28(10) . .
O9 Gd1 O10 78.36(10) . .
O14 Gd1 O12 75.09(10) . .
O9 Gd1 O12 144.60(10) . .
O10 Gd1 O12 79.23(10) . .
O14 Gd1 O7 72.84(10) . .
O9 Gd1 O7 72.22(10) . .
O10 Gd1 O7 77.29(10) . .
O12 Gd1 O7 76.35(10) . .
O14 Gd1 O8 81.77(10) . .
O9 Gd1 O8 141.97(10) . .
O10 Gd1 O8 113.74(10) . .
O12 Gd1 O8 72.76(10) . .
O7 Gd1 O8 144.07(10) . .
O14 Gd1 O4 143.51(10) . .
O9 Gd1 O4 77.31(10) . .
O10 Gd1 O4 71.66(10) . .
O12 Gd1 O4 120.37(10) . .
O7 Gd1 O4 140.03(10) . .
O8 Gd1 O4 73.39(10) . .
O14 Gd1 O3 69.42(10) . .
O9 Gd1 O3 72.03(10) . .
O10 Gd1 O3 142.60(10) . .
O12 Gd1 O3 137.33(10) . .
O7 Gd1 O3 113.44(9) . .
O8 Gd1 O3 79.33(10) . .
O4 Gd1 O3 79.87(10) . .
O8 P1 O5 115.75(18) . .
O8 P1 O2 114.87(17) . .
O5 P1 O2 101.76(17) . .
O8 P1 O11 116.38(17) . .
O5 P1 O11 105.58(16) . .
O2 P1 O11 100.41(16) . .
O4 P2 O6 117.31(18) . .
O4 P2 O1 115.33(17) . .
O6 P2 O1 99.15(16) . .
O4 P2 O13 115.79(17) . 3_566
O6 P2 O13 104.51(16) . 3_566
O1 P2 O13 102.39(16) . 3_566
O7 P3 O3 122.36(16) 1_565 3_566
O7 P3 O1 106.69(16) 1_565 .
O3 P3 O1 110.59(17) 3_566 .
O7 P3 O2 106.28(16) 1_565 .
O3 P3 O2 109.90(17) 3_566 .
O1 P3 O2 98.28(16) . .
O14 P4 O9 123.05(16) 2_556 4_566
O14 P4 O5 106.31(17) 2_556 .
O9 P4 O5 109.65(16) 4_566 .
O14 P4 O13 109.73(17) 2_556 .
O9 P4 O13 105.90(16) 4_566 .
O5 P4 O13 99.78(16) . .
O10 P5 O12 121.59(16) 2_655 4_565
O10 P5 O11 109.40(17) 2_655 3_666
O12 P5 O11 106.87(16) 4_565 3_666
O10 P5 O6 106.64(16) 2_655 .
O12 P5 O6 110.85(16) 4_565 .
O11 P5 O6 99.21(16) 3_666 .
P2 O1 P3 132.1(2) . .
P1 O2 P3 130.6(2) . .
P3 O3 Gd1 128.92(15) 3_566 .
P2 O4 Gd1 165.05(19) . .
P1 O5 P4 133.98(19) . .
P2 O6 P5 139.8(2) . .
P3 O7 Gd1 174.80(18) 1_545 .
P1 O8 Gd1 157.8(2) . .
P4 O9 Gd1 148.76(18) 4_565 .
P5 O10 Gd1 145.47(18) 2_645 .
P1 O11 P5 139.5(2) . 3_666
P5 O12 Gd1 150.07(18) 4_566 .
P2 O13 P4 132.19(19) 3_566 .
P4 O14 Gd1 146.13(18) 2_546 .

loop_
_geom_bond_atom_site_label_1
_geom_bond_atom_site_label_2
_geom_bond_distance
_geom_bond_site_symmetry_2
Gd1 O14 2.346(3) .
Gd1 O9 2.349(3) .
Gd1 O10 2.357(3) .
Gd1 O12 2.387(3) .
Gd1 O7 2.418(3) .
Gd1 O8 2.418(3) .
Gd1 O4 2.457(3) .
Gd1 O3 2.466(3) .
P1 O8 1.460(3) .
P1 O5 1.551(3) .
P1 O2 1.561(3) .
P1 O11 1.562(3) .
P2 O4 1.457(3) .
P2 O6 1.554(3) .
P2 O1 1.561(3) .
P2 O13 1.566(3) 3_566
P3 O7 1.469(3) 1_565
P3 O3 1.481(3) 3_566
P3 O1 1.613(3) .
P3 O2 1.615(3) .
P4 O14 1.464(3) 2_556
P4 O9 1.478(3) 4_566
P4 O5 1.603(3) .
P4 O13 1.607(3) .
P5 O10 1.468(3) 2_655
P5 O12 1.470(3) 4_565
P5 O11 1.611(3) 3_666
P5 O6 1.613(3) .
O3 P3 1.481(3) 3_566
O7 P3 1.469(3) 1_545
O9 P4 1.478(3) 4_565
O10 P5 1.468(3) 2_645
O11 P5 1.611(3) 3_666
O12 P5 1.470(3) 4_566
O13 P2 1.566(3) 3_566
O14 P4 1.464(3) 2_546

_cod_database_fobs_code 1560818
